data_7712065
loop_
_publ_author_name
'Zhang, Haina'
'You, Xiuli'
'Zhang, Mengxia'
'Guo, Wenjing'
'Wei, Zhenhong'
'Cai, Hu'

_publ_section_title
;
 Two metal-free perovskite molecules with different 3D frameworks show
 reversible phase transition, dielectric anomaly and SHG effect.
;
_journal_issue 6
_journal_name_full 'Dalton transactions (Cambridge, England : 2003)'
_journal_page_first 1753
_journal_page_last 1760
_journal_paper_doi 10.1039/d2dt03889g
_journal_volume 52
_journal_year 2023
_chemical_formula_moiety ' C7 H16 N2, 3(Br), N '
_chemical_formula_sum 'C7 H16 Br3 N3'
_chemical_formula_weight 381.93
_space_group_IT_number 33
_space_group_name_Hall 'P 2c -2n'
_space_group_name_H-M_alt 'P n a 21'
_symmetry_cell_setting orthorhombic
_symmetry_space_group_name_H-M 'P n a 21'
_atom_sites_solution_hydrogens geom
_atom_sites_solution_primary direct
_atom_sites_solution_secondary difmap
_audit_creation_method SHELXL-97
_audit_update_record
;
2022-11-16 deposited with the CCDC.	2023-01-06 downloaded from the CCDC.
;
_cell_angle_alpha 90.00
_cell_angle_beta 90.00
_cell_angle_gamma 90.00
_cell_formula_units_Z 40
_cell_length_a 16.767(8)
_cell_length_b 9.909(4)
_cell_length_c 15.520(7)
_cell_measurement_reflns_used 3746
_cell_measurement_temperature 296(2)
_cell_measurement_theta_max 25.00
_cell_measurement_theta_min 2.44
_cell_volume 2579(2)
_computing_structure_refinement 'SHELXL-97 (Sheldrick, 1997)'
_computing_structure_solution 'SHELXS-97 (Sheldrick, 1990)'
_diffrn_ambient_temperature 296(2)
_diffrn_measured_fraction_theta_full 0.997
_diffrn_measured_fraction_theta_max 0.997
_diffrn_measurement_device_type none
_diffrn_radiation_monochromator graphite
_diffrn_radiation_source 'fine-focus sealed tube'
_diffrn_radiation_type MoK\a
_diffrn_radiation_wavelength 0.71073
_diffrn_reflns_av_R_equivalents 0.0708
_diffrn_reflns_av_sigmaI/netI 0.0849
_diffrn_reflns_limit_h_max 21
_diffrn_reflns_limit_h_min -21
_diffrn_reflns_limit_k_max 12
_diffrn_reflns_limit_k_min -9
_diffrn_reflns_limit_l_max 18
_diffrn_reflns_limit_l_min -20
_diffrn_reflns_number 15127
_diffrn_reflns_theta_full 27.61
_diffrn_reflns_theta_max 27.61
_diffrn_reflns_theta_min 2.43
_exptl_absorpt_coefficient_mu 9.354
_exptl_crystal_colour colorless
_exptl_crystal_density_diffrn 1.968
_exptl_crystal_density_method 'not measured'
_exptl_crystal_description block
_exptl_crystal_F_000 1472
_exptl_crystal_size_max 0.2
_exptl_crystal_size_mid 0.2
_exptl_crystal_size_min 0.2
_refine_diff_density_max 0.895
_refine_diff_density_min -1.319
_refine_diff_density_rms 0.190
_refine_ls_abs_structure_details 'Flack H D (1983), Acta Cryst. A39, 876-881'
_refine_ls_abs_structure_Flack 0.02(2)
_refine_ls_extinction_method none
_refine_ls_goodness_of_fit_ref 1.064
_refine_ls_hydrogen_treatment mixed
_refine_ls_matrix_type full
_refine_ls_number_parameters 233
_refine_ls_number_reflns 5214
_refine_ls_number_restraints 12
_refine_ls_restrained_S_all 1.063
_refine_ls_R_factor_all 0.0874
_refine_ls_R_factor_gt 0.0562
_refine_ls_shift/su_max 0.002
_refine_ls_shift/su_mean 0.000
_refine_ls_structure_factor_coef Fsqd
_refine_ls_weighting_details 'calc w=1/[\s^2^(Fo^2^)+(0.0544P)^2^+0.0000P] where P=(Fo^2^+2Fc^2^)/3'
_refine_ls_weighting_scheme calc
_refine_ls_wR_factor_gt 0.1065
_refine_ls_wR_factor_ref 0.1173
_reflns_number_gt 4013
_reflns_number_total 5976
_reflns_threshold_expression >2sigma(I)
_cod_data_source_file d2dt03889g2.cif
_cod_data_source_block t
_cod_depositor_comments 'Adding full bibliography for 7712063--7712066.cif.'
_cod_database_code 7712065

loop_
_symmetry_equiv_pos_as_xyz
'x, y, z'
'-x, -y, z+1/2'
'x+1/2, -y+1/2, z'
'-x+1/2, y+1/2, z+1/2'

loop_
_atom_site_label
_atom_site_type_symbol
_atom_site_fract_x
_atom_site_fract_y
_atom_site_fract_z
_atom_site_U_iso_or_equiv
_atom_site_adp_type
_atom_site_occupancy
_atom_site_symmetry_multiplicity
_atom_site_calc_flag
_atom_site_refinement_flags
_atom_site_disorder_assembly
_atom_site_disorder_group
Br1 Br 0.58339(6) -0.21947(10) 0.18008(7) 0.0363(3) Uani 1 1 d . . .
Br2 Br 0.29259(6) 0.23464(10) 0.39855(7) 0.0366(3) Uani 1 1 d . . .
Br3 Br 0.24998(6) 0.21733(9) -0.02822(7) 0.0350(2) Uani 1 1 d . . .
Br4 Br 0.32472(6) 0.50175(10) 0.16346(7) 0.0367(2) Uani 1 1 d . . .
Br5 Br 0.10560(6) 0.24873(9) 0.20846(7) 0.0323(2) Uani 1 1 d . . .
Br6 Br 0.48386(6) 0.06866(13) -0.05828(8) 0.0473(3) Uani 1 1 d . . .
N1 N 0.4074(4) -0.0956(7) 0.2137(6) 0.0281(18) Uani 1 1 d . . .
H1C H 0.4544 -0.1389 0.2233 0.034 Uiso 1 1 calc R . .
N2 N 0.2889(4) 0.1263(7) 0.1803(6) 0.0338(19) Uani 1 1 d . . .
H2A H 0.2642 0.1723 0.1380 0.041 Uiso 1 1 calc R . .
H2D H 0.2749 0.1647 0.2307 0.041 Uiso 1 1 calc R . .
N3 N 0.5543(6) 0.5832(11) -0.0656(9) 0.074(4) Uani 1 1 d . . .
H3B H 0.6003 0.6320 -0.0659 0.089 Uiso 1 1 calc R A 1
N4 N 0.4306(5) 0.3947(9) -0.0031(6) 0.048(2) Uani 1 1 d . . .
H4C H 0.3874 0.3883 0.0311 0.057 Uiso 1 1 calc R B 1
H4D H 0.4430 0.3110 -0.0210 0.057 Uiso 1 1 calc R B 1
N5 N 0.1534(5) 0.4867(8) 0.0479(7) 0.041(2) Uani 1 1 d . . .
N6 N 0.1804(5) 0.5069(8) 0.3206(6) 0.041(2) Uani 1 1 d . . .
C1 C 0.3497(5) -0.1526(9) 0.2759(6) 0.027(2) Uani 1 1 d . . .
H1A H 0.3689 -0.1389 0.3342 0.033 Uiso 1 1 calc R . .
H1B H 0.3442 -0.2489 0.2663 0.033 Uiso 1 1 calc R . .
C2 C 0.2699(5) -0.0847(10) 0.2649(6) 0.032(2) Uani 1 1 d . . .
H2B H 0.2282 -0.1517 0.2720 0.039 Uiso 1 1 calc R . .
H2C H 0.2634 -0.0182 0.3103 0.039 Uiso 1 1 calc R . .
C3 C 0.2586(5) -0.0162(8) 0.1797(7) 0.029(2) Uani 1 1 d . . .
H3A H 0.2011 -0.0123 0.1687 0.035 Uiso 1 1 calc R . .
C4 C 0.3827(6) -0.1319(9) 0.1250(6) 0.037(3) Uani 1 1 d . . .
H4A H 0.3901 -0.2280 0.1163 0.044 Uiso 1 1 calc R . .
H4B H 0.4162 -0.0846 0.0839 0.044 Uiso 1 1 calc R . .
C5 C 0.2950(6) -0.0954(10) 0.1085(6) 0.040(3) Uani 1 1 d . . .
H5A H 0.2914 -0.0436 0.0556 0.048 Uiso 1 1 calc R . .
H5B H 0.2647 -0.1778 0.1005 0.048 Uiso 1 1 calc R . .
C6 C 0.4236(5) 0.0496(9) 0.2253(7) 0.032(2) Uani 1 1 d . . .
H6A H 0.4796 0.0661 0.2133 0.038 Uiso 1 1 calc R . .
H6B H 0.4142 0.0729 0.2852 0.038 Uiso 1 1 calc R . .
C7 C 0.3742(5) 0.1413(8) 0.1693(7) 0.028(2) Uani 1 1 d . . .
H7A H 0.3886 0.2341 0.1817 0.034 Uiso 1 1 calc R . .
H7B H 0.3874 0.1239 0.1095 0.034 Uiso 1 1 calc R . .
C8 C 0.5609(16) 0.497(2) -0.1347(17) 0.057(7) Uiso 0.60(4) 1 d PU C 1
H8A H 0.5978 0.4245 -0.1205 0.068 Uiso 0.60(4) 1 calc PR C 1
H8B H 0.5822 0.5452 -0.1838 0.068 Uiso 0.60(4) 1 calc PR C 1
C9 C 0.4870(18) 0.441(2) -0.1564(15) 0.054(7) Uiso 0.60(4) 1 d PU C 1
H9A H 0.4924 0.3444 -0.1616 0.065 Uiso 0.60(4) 1 calc PR C 1
H9B H 0.4707 0.4763 -0.2121 0.065 Uiso 0.60(4) 1 calc PR C 1
C8A C 0.528(2) 0.524(3) -0.165(2) 0.044(9) Uiso 0.40(4) 1 d PU C 2
H8A1 H 0.5231 0.5981 -0.2057 0.052 Uiso 0.40(4) 1 calc PR C 2
H8A2 H 0.5679 0.4614 -0.1864 0.052 Uiso 0.40(4) 1 calc PR C 2
C9A C 0.444(2) 0.450(3) -0.1513(16) 0.030(8) Uiso 0.40(4) 1 d PU C 2
H9A1 H 0.4081 0.4753 -0.1977 0.036 Uiso 0.40(4) 1 calc PR C 2
H9A2 H 0.4518 0.3529 -0.1546 0.036 Uiso 0.40(4) 1 calc PR C 2
C10 C 0.4103(8) 0.4782(15) -0.0788(9) 0.071(4) Uani 1 1 d . C .
H10A H 0.3578 0.4534 -0.1015 0.086 Uiso 1 1 calc R D 1
C11 C 0.5519(19) 0.511(3) 0.029(2) 0.054(8) Uiso 0.47(4) 1 d PU C 1
H11A H 0.5983 0.4536 0.0331 0.065 Uiso 0.47(4) 1 calc PR C 1
H11B H 0.5576 0.5816 0.0717 0.065 Uiso 0.47(4) 1 calc PR C 1
C12 C 0.4962(15) 0.447(3) 0.0468(17) 0.043(8) Uiso 0.47(4) 1 d PU C 1
H12A H 0.4706 0.4989 0.0921 0.052 Uiso 0.47(4) 1 calc PR C 1
H12B H 0.5183 0.3684 0.0750 0.052 Uiso 0.47(4) 1 calc PR C 1
C11A C 0.5711(17) 0.477(3) -0.005(2) 0.059(8) Uiso 0.53(4) 1 d PU C 3
H11C H 0.6161 0.4267 -0.0276 0.071 Uiso 0.53(4) 1 calc PR C 3
H11D H 0.5891 0.5198 0.0477 0.071 Uiso 0.53(4) 1 calc PR C 3
C12A C 0.5132(15) 0.383(3) 0.0182(19) 0.056(8) Uiso 0.53(4) 1 d PU C 3
H12C H 0.5159 0.3745 0.0804 0.067 Uiso 0.53(4) 1 calc PR C 3
H12D H 0.5308 0.2967 -0.0050 0.067 Uiso 0.53(4) 1 calc PR C 3
C13 C 0.4923(6) 0.6805(11) -0.0599(10) 0.055(3) Uani 1 1 d . C .
H13A H 0.4960 0.7403 -0.1091 0.066 Uiso 1 1 calc R . .
H13B H 0.5006 0.7344 -0.0085 0.066 Uiso 1 1 calc R . .
C14 C 0.4129(6) 0.6240(12) -0.0569(8) 0.051(3) Uani 1 1 d . . .
H14A H 0.3791 0.6730 -0.0968 0.062 Uiso 1 1 calc R C .
H14B H 0.3913 0.6366 0.0005 0.062 Uiso 1 1 calc R . .

loop_
_atom_site_aniso_label
_atom_site_aniso_U_11
_atom_site_aniso_U_22
_atom_site_aniso_U_33
_atom_site_aniso_U_23
_atom_site_aniso_U_13
_atom_site_aniso_U_12
Br1 0.0268(5) 0.0333(5) 0.0488(7) 0.0060(5) 0.0056(4) 0.0076(4)
Br2 0.0251(5) 0.0385(6) 0.0462(6) -0.0085(5) -0.0045(5) -0.0066(4)
Br3 0.0432(6) 0.0324(5) 0.0294(5) -0.0017(5) -0.0012(5) 0.0126(4)
Br4 0.0443(6) 0.0279(5) 0.0380(6) 0.0009(4) -0.0060(5) -0.0038(4)
Br5 0.0264(5) 0.0296(5) 0.0410(6) -0.0012(4) -0.0023(5) 0.0055(4)
Br6 0.0292(5) 0.0702(8) 0.0426(6) 0.0098(6) 0.0008(5) 0.0066(6)
N1 0.016(4) 0.020(4) 0.048(5) 0.006(4) 0.000(4) 0.004(3)
N2 0.027(4) 0.020(4) 0.054(5) 0.000(4) -0.003(4) 0.014(3)
N3 0.036(6) 0.062(7) 0.124(10) 0.017(7) 0.016(6) -0.034(5)
N4 0.038(5) 0.053(6) 0.052(6) 0.021(5) -0.005(5) -0.017(4)
N5 0.033(5) 0.041(5) 0.050(6) -0.009(4) -0.010(4) 0.007(4)
N6 0.031(5) 0.044(5) 0.049(6) -0.005(4) -0.003(4) -0.003(4)
C1 0.039(6) 0.021(5) 0.022(5) 0.007(4) 0.001(4) -0.007(4)
C2 0.017(5) 0.037(6) 0.043(6) 0.002(5) 0.007(4) -0.005(4)
C3 0.008(4) 0.026(5) 0.053(7) -0.003(5) -0.007(4) -0.001(3)
C4 0.065(7) 0.014(5) 0.030(6) -0.003(4) 0.019(5) 0.005(5)
C5 0.062(8) 0.028(6) 0.031(6) -0.005(4) -0.008(5) -0.013(5)
C6 0.016(5) 0.026(5) 0.054(7) 0.004(5) -0.003(5) -0.010(4)
C7 0.034(5) 0.009(4) 0.041(6) 0.001(4) 0.006(5) -0.004(4)
C10 0.054(8) 0.091(11) 0.070(10) 0.033(8) -0.032(7) -0.040(7)
C13 0.040(7) 0.032(6) 0.093(10) 0.007(6) 0.001(7) 0.020(5)
C14 0.034(6) 0.062(8) 0.058(8) 0.023(6) 0.001(6) 0.026(6)

loop_
_atom_type_symbol
_atom_type_description
_atom_type_scat_dispersion_real
_atom_type_scat_dispersion_imag
_atom_type_scat_source
C C 0.0033 0.0016 'International Tables Vol C Tables 4.2.6.8 and 6.1.1.4'
H H 0.0000 0.0000 'International Tables Vol C Tables 4.2.6.8 and 6.1.1.4'
N N 0.0061 0.0033 'International Tables Vol C Tables 4.2.6.8 and 6.1.1.4'
Br Br -0.2901 2.4595 'International Tables Vol C Tables 4.2.6.8 and 6.1.1.4'

loop_
_geom_angle_atom_site_label_1
_geom_angle_atom_site_label_2
_geom_angle_atom_site_label_3
_geom_angle
_geom_angle_site_symmetry_1
_geom_angle_site_symmetry_3
_geom_angle_publ_flag
C1 N1 C6 114.4(7) . . ?
C1 N1 C4 109.3(7) . . ?
C6 N1 C4 113.7(7) . . ?
C1 N1 H1C 106.3 . . ?
C6 N1 H1C 106.3 . . ?
C4 N1 H1C 106.3 . . ?
C7 N2 C3 115.5(6) . . ?
C7 N2 H2A 108.4 . . ?
C3 N2 H2A 108.4 . . ?
C7 N2 H2D 108.4 . . ?
C3 N2 H2D 108.4 . . ?
H2A N2 H2D 107.5 . . ?
C8 N3 C13 122.0(17) . . ?
C8 N3 C11A 92(2) . . ?
C13 N3 C11A 126.8(18) . . ?
C8 N3 C11 115.5(19) . . ?
C13 N3 C11 102.8(16) . . ?
C11A N3 C11 25.6(14) . . ?
C8 N3 C8A 26.3(13) . . ?
C13 N3 C8A 95.8(15) . . ?
C11A N3 C8A 113.0(19) . . ?
C11 N3 C8A 131.1(17) . . ?
C8 N3 H3B 105.0 . . ?
C13 N3 H3B 105.0 . . ?
C11A N3 H3B 103.1 . . ?
C11 N3 H3B 105.0 . . ?
C8A N3 H3B 113.2 . . ?
C12A N4 C12 33.6(12) . . ?
C12A N4 C10 117.0(12) . . ?
C12 N4 C10 113.6(12) . . ?
C12A N4 H4C 129.7 . . ?
C12 N4 H4C 108.8 . . ?
C10 N4 H4C 108.8 . . ?
C12A N4 H4D 76.7 . . ?
C12 N4 H4D 108.8 . . ?
C10 N4 H4D 108.8 . . ?
H4C N4 H4D 107.7 . . ?
N1 C1 C2 109.7(7) . . ?
N1 C1 H1A 109.7 . . ?
C2 C1 H1A 109.7 . . ?
N1 C1 H1B 109.7 . . ?
C2 C1 H1B 109.7 . . ?
H1A C1 H1B 108.2 . . ?
C3 C2 C1 114.4(8) . . ?
C3 C2 H2B 108.7 . . ?
C1 C2 H2B 108.7 . . ?
C3 C2 H2C 108.7 . . ?
C1 C2 H2C 108.7 . . ?
H2B C2 H2C 107.6 . . ?
C5 C3 C2 111.5(7) . . ?
C5 C3 N2 111.3(8) . . ?
C2 C3 N2 112.2(8) . . ?
C5 C3 H3A 107.2 . . ?
C2 C3 H3A 107.2 . . ?
N2 C3 H3A 107.2 . . ?
N1 C4 C5 111.4(7) . . ?
N1 C4 H4A 109.3 . . ?
C5 C4 H4A 109.3 . . ?
N1 C4 H4B 109.3 . . ?
C5 C4 H4B 109.3 . . ?
H4A C4 H4B 108.0 . . ?
C3 C5 C4 113.2(8) . . ?
C3 C5 H5A 108.9 . . ?
C4 C5 H5A 108.9 . . ?
C3 C5 H5B 108.9 . . ?
C4 C5 H5B 108.9 . . ?
H5A C5 H5B 107.8 . . ?
N1 C6 C7 114.6(7) . . ?
N1 C6 H6A 108.6 . . ?
C7 C6 H6A 108.6 . . ?
N1 C6 H6B 108.6 . . ?
C7 C6 H6B 108.6 . . ?
H6A C6 H6B 107.6 . . ?
N2 C7 C6 114.4(7) . . ?
N2 C7 H7A 108.7 . . ?
C6 C7 H7A 108.7 . . ?
N2 C7 H7B 108.7 . . ?
C6 C7 H7B 108.7 . . ?
H7A C7 H7B 107.6 . . ?
N3 C8 C9 111.1(19) . . ?
N3 C8 H8A 109.4 . . ?
C9 C8 H8A 109.4 . . ?
N3 C8 H8B 109.4 . . ?
C9 C8 H8B 109.4 . . ?
H8A C8 H8B 108.0 . . ?
C8 C9 C10 113.2(18) . . ?
C8 C9 H9A 108.9 . . ?
C10 C9 H9A 108.9 . . ?
C8 C9 H9B 108.9 . . ?
C10 C9 H9B 108.9 . . ?
H9A C9 H9B 107.7 . . ?
C9A C8A N3 105.2(19) . . ?
C9A C8A H8A1 110.7 . . ?
N3 C8A H8A1 110.7 . . ?
C9A C8A H8A2 110.7 . . ?
N3 C8A H8A2 110.7 . . ?
H8A1 C8A H8A2 108.8 . . ?
C10 C9A C8A 113(2) . . ?
C10 C9A H9A1 108.9 . . ?
C8A C9A H9A1 108.9 . . ?
C10 C9A H9A2 108.9 . . ?
C8A C9A H9A2 108.9 . . ?
H9A1 C9A H9A2 107.7 . . ?
C9A C10 C14 113.6(16) . . ?
C9A C10 N4 118.2(19) . . ?
C14 C10 N4 110.8(11) . . ?
C9A C10 C9 20.0(15) . . ?
C14 C10 C9 109.2(11) . . ?
N4 C10 C9 104.8(12) . . ?
C9A C10 H10A 91.3 . . ?
C14 C10 H10A 110.6 . . ?
N4 C10 H10A 110.6 . . ?
C9 C10 H10A 110.6 . . ?
C12 C11 N3 118(2) . . ?
C12 C11 H11A 107.7 . . ?
N3 C11 H11A 107.7 . . ?
C12 C11 H11B 107.7 . . ?
N3 C11 H11B 107.7 . . ?
H11A C11 H11B 107.1 . . ?
C11 C12 N4 133(2) . . ?
C11 C12 H12A 104.1 . . ?
N4 C12 H12A 104.1 . . ?
C11 C12 H12B 104.1 . . ?
N4 C12 H12B 104.1 . . ?
H12A C12 H12B 105.5 . . ?
C12A C11A N3 122(2) . . ?
C12A C11A H11C 106.9 . . ?
N3 C11A H11C 106.9 . . ?
C12A C11A H11D 106.9 . . ?
N3 C11A H11D 106.9 . . ?
H11C C11A H11D 106.7 . . ?
C11A C12A N4 124(2) . . ?
C11A C12A H12C 106.3 . . ?
N4 C12A H12C 106.3 . . ?
C11A C12A H12D 106.3 . . ?
N4 C12A H12D 106.3 . . ?
H12C C12A H12D 106.4 . . ?
N3 C13 C14 114.4(9) . . ?
N3 C13 H13A 108.7 . . ?
C14 C13 H13A 108.7 . . ?
N3 C13 H13B 108.7 . . ?
C14 C13 H13B 108.7 . . ?
H13A C13 H13B 107.6 . . ?
C13 C14 C10 113.3(9) . . ?
C13 C14 H14A 108.9 . . ?
C10 C14 H14A 108.9 . . ?
C13 C14 H14B 108.9 . . ?
C10 C14 H14B 108.9 . . ?
H14A C14 H14B 107.7 . . ?

loop_
_geom_bond_atom_site_label_1
_geom_bond_atom_site_label_2
_geom_bond_distance
_geom_bond_site_symmetry_2
_geom_bond_publ_flag
N1 C1 1.479(11) . ?
N1 C6 1.476(11) . ?
N1 C4 1.482(12) . ?
N1 H1C 0.9100 . ?
N2 C7 1.448(11) . ?
N2 C3 1.501(10) . ?
N2 H2A 0.9000 . ?
N2 H2D 0.9000 . ?
N3 C8 1.38(2) . ?
N3 C13 1.420(14) . ?
N3 C11A 1.44(3) . ?
N3 C11 1.63(3) . ?
N3 C8A 1.71(4) . ?
N3 H3B 0.9100 . ?
N4 C12A 1.43(3) . ?
N4 C12 1.44(3) . ?
N4 C10 1.477(15) . ?
N4 H4C 0.9000 . ?
N4 H4D 0.9000 . ?
C1 C2 1.508(12) . ?
C1 H1A 0.9700 . ?
C1 H1B 0.9700 . ?
C2 C3 1.499(13) . ?
C2 H2B 0.9700 . ?
C2 H2C 0.9700 . ?
C3 C5 1.485(13) . ?
C3 H3A 0.9800 . ?
C4 C5 1.536(14) . ?
C4 H4A 0.9700 . ?
C4 H4B 0.9700 . ?
C5 H5A 0.9700 . ?
C5 H5B 0.9700 . ?
C6 C7 1.506(13) . ?
C6 H6A 0.9700 . ?
C6 H6B 0.9700 . ?
C7 H7A 0.9700 . ?
C7 H7B 0.9700 . ?
C8 C9 1.40(3) . ?
C8 H8A 0.9700 . ?
C8 H8B 0.9700 . ?
C9 C10 1.80(3) . ?
C9 H9A 0.9700 . ?
C9 H9B 0.9700 . ?
C8A C9A 1.61(4) . ?
C8A H8A1 0.9700 . ?
C8A H8A2 0.9700 . ?
C9A C10 1.29(3) . ?
C9A H9A1 0.9700 . ?
C9A H9A2 0.9700 . ?
C10 C14 1.486(18) . ?
C10 H10A 0.9800 . ?
C11 C12 1.16(3) . ?
C11 H11A 0.9700 . ?
C11 H11B 0.9700 . ?
C12 H12A 0.9700 . ?
C12 H12B 0.9700 . ?
C11A C12A 1.39(3) . ?
C11A H11C 0.9700 . ?
C11A H11D 0.9700 . ?
C12A H12C 0.9700 . ?
C12A H12D 0.9700 . ?
C13 C14 1.445(15) . ?
C13 H13A 0.9700 . ?
C13 H13B 0.9700 . ?
C14 H14A 0.9700 . ?
C14 H14B 0.9700 . ?
